data_1539950
loop_
_publ_author_name
'Westman, S.'
'Werner, P.E.'
'Schuler, T.'
'Raldow, W.'

_publ_section_title
;
 X-Ray Investigations of Ammines of Alkaline Earth Metal Halides. I. The
 Structures of Ca Cl2 (N H3)8, Ca Cl2 (N H3)2 and the Decomposition
 Product Ca Cl O H
;
_journal_name_full 'Acta Chemica Scandinavica, Series A: (28,1974-)'
_journal_page_first 467
_journal_page_last 472
_journal_volume 35
_journal_year 1981
_chemical_formula_sum 'Ca Cl H O'
_chemical_name_systematic 'Ca Cl O H'
_space_group_IT_number 186
_symmetry_space_group_name_Hall 'P 6c -2c'
_symmetry_space_group_name_H-M 'P 63 m c'
_cell_angle_alpha 90
_cell_angle_beta 90
_cell_angle_gamma 120
_cell_formula_units_Z 2
_cell_length_a 3.8641
_cell_length_b 3.8641
_cell_length_c 9.9044
_cell_volume 128.072
_citation_journal_id_ASTM ACAPCT
_cod_data_source_file Westman_ACAPCT_1981_15.cif
_cod_data_source_block H1Ca1Cl1O1
_cod_original_cell_volume 128.0724
_cod_original_formula_sum 'H1 Ca1 Cl1 O1'
_cod_database_code 1539950

loop_
_symmetry_equiv_pos_as_xyz
x,y,z
x-y,x,z+1/2
-y,x-y,z
-x,-y,z+1/2
-x+y,-x,z
y,-x+y,z+1/2
y,x,z+1/2
-x+y,y,z
-x,-x+y,z+1/2
-y,-x,z
x-y,-y,z+1/2
x,x-y,z

loop_
_atom_site_label
_atom_site_type_symbol
_atom_site_fract_x
_atom_site_fract_y
_atom_site_fract_z
_atom_site_occupancy
_atom_site_U_iso_or_equiv
Ca1 Ca+2 0.3333 0.6667 0.68 1 0.0
O1 O-2 0 0 0.237 1 0.0
Cl1 Cl-1 0.3333 0.6667 0 1 0.0
